data_8107349
loop_
_publ_author_name
'Lee, Hon Man'
'Hung, Hsiu-Yu'

_publ_section_title
;
 The crystal structure of 3-anilino-1,4-diphenyl-4H-1,2,4-triazol-1-ium
 iodide, C20H17N4I
;
_journal_issue 1
_journal_name_full 'Zeitschrift f\"ur Kristallographie - New Crystal Structures'
_journal_page_first 49
_journal_page_last 50
_journal_paper_doi 10.1515/ncrs-2022-0437
_journal_volume 238
_journal_year 2023
_chemical_formula_moiety 'C20 H17 N4, I'
_chemical_formula_sum 'C20 H17 I N4'
_chemical_formula_weight 440.27
_space_group_crystal_system monoclinic
_space_group_IT_number 14
_space_group_name_Hall '-P 2yn'
_space_group_name_H-M_alt 'P 1 21/n 1'
_atom_sites_solution_hydrogens geom
_audit_creation_method SHELXL-2014
_cell_angle_alpha 90
_cell_angle_beta 98.202(12)
_cell_angle_gamma 90
_cell_formula_units_Z 4
_cell_length_a 7.304(3)
_cell_length_b 14.830(7)
_cell_length_c 16.482(7)
_cell_measurement_reflns_used 482
_cell_measurement_temperature 150(2)
_cell_measurement_theta_max 16.6
_cell_measurement_theta_min 2.4
_cell_volume 1767.0(13)
_computing_cell_refinement 'APEX2 (Bruker AXS, 2012) [1] '
_computing_data_collection 'APEX2 (Bruker AXS, 2012) [1]'
_computing_data_reduction 'APEX2 (Bruker AXS, 2012) [1]'
_computing_molecular_graphics 'DIAMOND 4.0 (Brandenburg, 1999)[3]'
_computing_publication_material 'SHELXL-2014 (Sheldrick, 2015) [2]'
_computing_structure_refinement 'SHELXL-2014 (Sheldrick, 2015) [2]'
_computing_structure_solution 'SHELXL-2014 (Sheldrick, 2015) [2]'
_diffrn_ambient_temperature 150(2)
_diffrn_measured_fraction_theta_full 0.988
_diffrn_measured_fraction_theta_max 0.979
_diffrn_measurement_device 'three-circle diffractometer'
_diffrn_measurement_device_type 'Bruker APEXII CCD area-detector'
_diffrn_measurement_method '\f and \w'
_diffrn_radiation_probe x-ray
_diffrn_radiation_type MoK\a
_diffrn_radiation_wavelength 0.71073
_diffrn_reflns_av_R_equivalents 0.1133
_diffrn_reflns_av_unetI/netI 0.1508
_diffrn_reflns_Laue_measured_fraction_full 0.988
_diffrn_reflns_Laue_measured_fraction_max 0.979
_diffrn_reflns_limit_h_max 8
_diffrn_reflns_limit_h_min -9
_diffrn_reflns_limit_k_max 13
_diffrn_reflns_limit_k_min -18
_diffrn_reflns_limit_l_max 21
_diffrn_reflns_limit_l_min -21
_diffrn_reflns_number 11053
_diffrn_reflns_point_group_measured_fraction_full 0.988
_diffrn_reflns_point_group_measured_fraction_max 0.979
_diffrn_reflns_theta_full 25.242
_diffrn_reflns_theta_max 26.998
_diffrn_reflns_theta_min 1.856
_diffrn_source 'sealed X-ray tube'
_diffrn_source_type 'Bruker water-cooled sealed X-ray tube'
_diffrn_standards_decay_% 0
_diffrn_standards_interval_count 0
_diffrn_standards_interval_time 0
_diffrn_standards_number 0
_exptl_absorpt_coefficient_mu 1.822
_exptl_absorpt_correction_T_max 0.7458
_exptl_absorpt_correction_T_min 0.6285
_exptl_absorpt_correction_type multi-scan
_exptl_absorpt_process_details 'SADABS (Sheldrick, 2003)'
_exptl_crystal_colour colorless
_exptl_crystal_density_diffrn 1.655
_exptl_crystal_density_method 'not measured'
_exptl_crystal_description block
_exptl_crystal_F_000 872
_exptl_crystal_size_max 0.200
_exptl_crystal_size_mid 0.150
_exptl_crystal_size_min 0.100
_refine_diff_density_max 0.829
_refine_diff_density_min -0.818
_refine_diff_density_rms 0.176
_refine_ls_extinction_coef 0.0046(6)
_refine_ls_extinction_expression Fc^*^=kFc[1+0.001xFc^2^\l^3^/sin(2\q)]^-1/4^
_refine_ls_extinction_method SHELXL
_refine_ls_goodness_of_fit_ref 0.978
_refine_ls_hydrogen_treatment constr
_refine_ls_matrix_type full
_refine_ls_number_parameters 227
_refine_ls_number_reflns 3769
_refine_ls_number_restraints 0
_refine_ls_restrained_S_all 0.978
_refine_ls_R_factor_all 0.1221
_refine_ls_R_factor_gt 0.0568
_refine_ls_shift/su_max 0.001
_refine_ls_shift/su_mean 0.000
_refine_ls_structure_factor_coef Fsqd
_refine_ls_weighting_details 'w=1/[\s^2^(Fo^2^)+(0.0069P)^2^] where P=(Fo^2^+2Fc^2^)/3'
_refine_ls_weighting_scheme calc
_refine_ls_wR_factor_gt 0.1061
_refine_ls_wR_factor_ref 0.1359
_reflns_Friedel_coverage 0.000
_reflns_Friedel_fraction_full .
_reflns_Friedel_fraction_max .
_reflns_number_gt 2141
_reflns_number_total 3769
_reflns_threshold_expression I>2\s
_cod_data_source_file suppl_j_ncrs-2022-0437_suppl.cif
_cod_data_source_block hyh06
_cod_original_cell_volume 1767.2(14)
_cod_original_sg_symbol_H-M 'P 21/n'
_cod_database_code 8107349
_shelx_space_group_comment
;
The symmetry employed for this shelxl refinement is uniquely defined
by the following loop, which should always be used as a source of
symmetry information in preference to the above space-group names.
They are only intended as comments.
;
_shelx_estimated_absorpt_t_min 0.712
_shelx_estimated_absorpt_t_max 0.839
_shelxl_version_number 2014-3
_publcif_funding_html
;
;

loop_
_space_group_symop_operation_xyz
'x, y, z'
'-x+1/2, y+1/2, -z+1/2'
'-x, -y, -z'
'x-1/2, -y-1/2, z-1/2'

loop_
_atom_site_label
_atom_site_type_symbol
_atom_site_fract_x
_atom_site_fract_y
_atom_site_fract_z
_atom_site_U_iso_or_equiv
_atom_site_adp_type
_atom_site_occupancy
_atom_site_site_symmetry_order
_atom_site_calc_flag
_atom_site_refinement_flags_posn
_atom_site_refinement_flags_adp
_atom_site_refinement_flags_occupancy
_atom_site_disorder_assembly
_atom_site_disorder_group
I1 I 0.56872(8) 0.12954(3) 0.75290(3) 0.0299(2) Uani 1 1 d . . . . .
N2 N 0.1730(9) 0.0904(4) 0.4935(3) 0.0250(15) Uani 1 1 d . . . . .
C9 C 0.0807(10) 0.2444(5) 0.5183(4) 0.0232(17) Uani 1 1 d . . . . .
C15 C 0.3227(11) -0.0959(5) 0.4937(4) 0.0293(19) Uani 1 1 d . . . . .
C17 C 0.4414(11) -0.1190(5) 0.6349(4) 0.0312(19) Uani 1 1 d . . . . .
H17 H 0.4647 -0.0966 0.6894 0.037 Uiso 1 1 calc R U . . .
N1 N 0.2326(8) -0.0457(4) 0.4259(3) 0.0281(16) Uani 1 1 d . . . . .
H1N H 0.2179 -0.0724 0.3777 0.034 Uiso 1 1 calc R U . . .
C16 C 0.3557(11) -0.0633(5) 0.5737(4) 0.032(2) Uani 1 1 d . . . . .
H16 H 0.3199 -0.0038 0.5860 0.038 Uiso 1 1 calc R U . . .
N3 N 0.0885(8) 0.0840(4) 0.3591(3) 0.0241(15) Uani 1 1 d . . . . .
N4 N 0.0970(9) 0.1712(4) 0.4628(3) 0.0273(16) Uani 1 1 d . . . . .
C10 C -0.0140(11) 0.3222(5) 0.4889(4) 0.0280(19) Uani 1 1 d . . . . .
H10 H -0.0659 0.3270 0.4329 0.034 Uiso 1 1 calc R U . . .
C7 C 0.0638(12) 0.0703(6) 0.1337(5) 0.040(2) Uani 1 1 d . . . . .
H7 H 0.1034 0.1031 0.0898 0.048 Uiso 1 1 calc R U . . .
C4 C -0.0590(11) -0.0232(5) 0.2600(4) 0.0293(19) Uani 1 1 d . . . . .
H4 H -0.1027 -0.0546 0.3037 0.035 Uiso 1 1 calc R U . . .
C12 C 0.0420(11) 0.3832(6) 0.6263(4) 0.033(2) Uani 1 1 d . . . . .
H12 H 0.0255 0.4300 0.6639 0.040 Uiso 1 1 calc R U . . .
C3 C 0.0477(10) 0.0514(5) 0.2759(4) 0.0216(17) Uani 1 1 d . . . . .
C18 C 0.4942(11) -0.2060(5) 0.6197(4) 0.0298(19) Uani 1 1 d . . . . .
H18 H 0.5487 -0.2438 0.6631 0.036 Uiso 1 1 calc R U . . .
C5 C -0.1044(12) -0.0539(6) 0.1801(4) 0.037(2) Uani 1 1 d . . . . .
H5 H -0.1791 -0.1061 0.1690 0.045 Uiso 1 1 calc R U . . .
C8 C 0.1115(11) 0.1017(5) 0.2139(4) 0.0301(19) Uani 1 1 d . . . . .
H8 H 0.1838 0.1546 0.2256 0.036 Uiso 1 1 calc R U . . .
C13 C 0.1367(12) 0.3065(6) 0.6523(5) 0.040(2) Uani 1 1 d . . . . .
H13 H 0.1880 0.3009 0.7084 0.048 Uiso 1 1 calc R U . . .
C2 C 0.1674(11) 0.0397(5) 0.4289(4) 0.0249(18) Uani 1 1 d . . . . .
C1 C 0.0486(11) 0.1678(5) 0.3832(4) 0.0268(19) Uani 1 1 d . . . . .
H1C H -0.0045 0.2153 0.3489 0.032 Uiso 1 1 calc R U . . .
C11 C -0.0307(11) 0.3916(5) 0.5427(5) 0.034(2) Uani 1 1 d . . . . .
H11 H -0.0917 0.4457 0.5233 0.041 Uiso 1 1 calc R U . . .
C14 C 0.1597(11) 0.2362(5) 0.5983(4) 0.0275(19) Uani 1 1 d . . . . .
H14 H 0.2286 0.1840 0.6168 0.033 Uiso 1 1 calc R U . . .
C19 C 0.4658(11) -0.2368(5) 0.5398(4) 0.032(2) Uani 1 1 d . . . . .
H19 H 0.5086 -0.2951 0.5278 0.038 Uiso 1 1 calc R U . . .
C6 C -0.0402(12) -0.0077(6) 0.1166(4) 0.036(2) Uani 1 1 d . . . . .
H6 H -0.0671 -0.0292 0.0619 0.043 Uiso 1 1 calc R U . . .
C20 C 0.3755(11) -0.1839(5) 0.4765(4) 0.0274(19) Uani 1 1 d . . . . .
H20 H 0.3500 -0.2072 0.4223 0.033 Uiso 1 1 calc R U . . .

loop_
_atom_site_aniso_label
_atom_site_aniso_U_11
_atom_site_aniso_U_22
_atom_site_aniso_U_33
_atom_site_aniso_U_23
_atom_site_aniso_U_13
_atom_site_aniso_U_12
I1 0.0354(4) 0.0285(3) 0.0261(3) -0.0026(2) 0.0057(2) 0.0009(3)
N2 0.033(4) 0.022(3) 0.021(3) 0.004(3) 0.005(3) 0.009(3)
C9 0.022(5) 0.024(4) 0.025(3) -0.005(3) 0.005(3) -0.001(3)
C15 0.028(5) 0.030(4) 0.029(4) 0.004(3) 0.000(3) -0.010(4)
C17 0.035(5) 0.032(5) 0.027(4) 0.003(4) 0.005(3) 0.001(4)
N1 0.027(4) 0.029(4) 0.027(3) -0.002(3) -0.002(3) 0.000(3)
C16 0.040(6) 0.028(4) 0.027(4) -0.007(3) 0.005(4) 0.005(4)
N3 0.022(4) 0.029(4) 0.021(3) 0.003(3) 0.002(3) -0.003(3)
N4 0.032(4) 0.026(3) 0.023(3) 0.000(3) 0.001(3) -0.001(3)
C10 0.032(5) 0.026(4) 0.025(4) -0.003(3) 0.004(3) 0.000(4)
C7 0.046(6) 0.048(6) 0.026(4) 0.010(4) 0.004(4) 0.001(5)
C4 0.032(5) 0.033(5) 0.024(4) -0.002(3) 0.007(4) 0.000(4)
C12 0.035(5) 0.038(5) 0.028(4) -0.007(4) 0.010(3) -0.001(4)
C3 0.022(5) 0.025(4) 0.015(3) -0.001(3) -0.006(3) 0.006(3)
C18 0.031(5) 0.026(4) 0.032(4) 0.010(3) 0.002(4) 0.003(4)
C5 0.037(6) 0.041(5) 0.031(4) -0.016(4) -0.004(4) -0.014(4)
C8 0.025(5) 0.032(5) 0.032(4) 0.005(3) -0.001(3) 0.004(4)
C13 0.039(6) 0.041(5) 0.038(4) -0.010(4) -0.002(4) 0.004(5)
C2 0.020(5) 0.035(5) 0.019(3) 0.007(3) 0.002(3) 0.001(4)
C1 0.035(5) 0.016(4) 0.029(4) -0.001(3) 0.004(4) -0.002(4)
C11 0.027(5) 0.030(5) 0.045(4) 0.002(4) 0.007(4) 0.006(4)
C14 0.035(5) 0.018(4) 0.030(4) -0.006(3) 0.006(4) 0.003(4)
C19 0.037(6) 0.020(4) 0.039(4) -0.002(3) 0.005(4) 0.001(4)
C6 0.031(6) 0.049(6) 0.028(4) -0.014(4) 0.001(4) -0.007(4)
C20 0.030(5) 0.029(5) 0.024(4) 0.000(3) 0.004(3) -0.007(4)

loop_
_atom_type_symbol
_atom_type_description
_atom_type_scat_dispersion_real
_atom_type_scat_dispersion_imag
_atom_type_scat_source
C C 0.0033 0.0016 'International Tables Vol C Tables 4.2.6.8 and 6.1.1.4'
H H 0.0000 0.0000 'International Tables Vol C Tables 4.2.6.8 and 6.1.1.4'
N N 0.0061 0.0033 'International Tables Vol C Tables 4.2.6.8 and 6.1.1.4'
I I -0.4742 1.8119 'International Tables Vol C Tables 4.2.6.8 and 6.1.1.4'

loop_
_geom_angle_atom_site_label_1
_geom_angle_atom_site_label_2
_geom_angle_atom_site_label_3
_geom_angle
_geom_angle_site_symmetry_1
_geom_angle_site_symmetry_3
C2 N2 N4 103.7(5) . .
C14 C9 C10 121.9(7) . .
C14 C9 N4 119.1(6) . .
C10 C9 N4 119.1(6) . .
C16 C15 C20 120.0(7) . .
C16 C15 N1 124.1(7) . .
C20 C15 N1 115.9(6) . .
C18 C17 C16 122.4(7) . .
C18 C17 H17 118.8 . .
C16 C17 H17 118.8 . .
C2 N1 C15 125.8(6) . .
C2 N1 H1N 117.1 . .
C15 N1 H1N 117.1 . .
C17 C16 C15 118.8(7) . .
C17 C16 H16 120.6 . .
C15 C16 H16 120.6 . .
C1 N3 C2 106.1(6) . .
C1 N3 C3 124.3(6) . .
C2 N3 C3 129.6(6) . .
C1 N4 N2 111.6(6) . .
C1 N4 C9 129.2(6) . .
N2 N4 C9 119.1(5) . .
C11 C10 C9 118.7(7) . .
C11 C10 H10 120.6 . .
C9 C10 H10 120.6 . .
C6 C7 C8 121.5(7) . .
C6 C7 H7 119.2 . .
C8 C7 H7 119.2 . .
C3 C4 C5 120.3(7) . .
C3 C4 H4 119.9 . .
C5 C4 H4 119.9 . .
C13 C12 C11 118.9(7) . .
C13 C12 H12 120.6 . .
C11 C12 H12 120.6 . .
C4 C3 C8 122.3(6) . .
C4 C3 N3 119.5(6) . .
C8 C3 N3 118.1(6) . .
C17 C18 C19 118.3(7) . .
C17 C18 H18 120.8 . .
C19 C18 H18 120.8 . .
C6 C5 C4 119.6(7) . .
C6 C5 H5 120.2 . .
C4 C5 H5 120.2 . .
C7 C8 C3 116.8(7) . .
C7 C8 H8 121.6 . .
C3 C8 H8 121.6 . .
C12 C13 C14 121.5(7) . .
C12 C13 H13 119.2 . .
C14 C13 H13 119.2 . .
N2 C2 N1 126.9(6) . .
N2 C2 N3 111.6(7) . .
N1 C2 N3 121.5(6) . .
N4 C1 N3 106.9(6) . .
N4 C1 H1C 126.5 . .
N3 C1 H1C 126.5 . .
C10 C11 C12 120.5(7) . .
C10 C11 H11 119.8 . .
C12 C11 H11 119.8 . .
C9 C14 C13 118.4(7) . .
C9 C14 H14 120.8 . .
C13 C14 H14 120.8 . .
C18 C19 C20 121.2(7) . .
C18 C19 H19 119.4 . .
C20 C19 H19 119.4 . .
C5 C6 C7 119.5(7) . .
C5 C6 H6 120.2 . .
C7 C6 H6 120.2 . .
C19 C20 C15 119.1(7) . .
C19 C20 H20 120.4 . .
C15 C20 H20 120.4 . .

loop_
_geom_bond_atom_site_label_1
_geom_bond_atom_site_label_2
_geom_bond_distance
_geom_bond_site_symmetry_2
N2 C2 1.300(9) .
N2 N4 1.386(8) .
C9 C14 1.368(9) .
C9 C10 1.396(10) .
C9 N4 1.435(9) .
C15 C16 1.392(9) .
C15 C20 1.402(10) .
C15 N1 1.424(9) .
C17 C18 1.380(10) .
C17 C16 1.383(10) .
C17 H17 0.9500 .
N1 C2 1.356(9) .
N1 H1N 0.8800 .
C16 H16 0.9500 .
N3 C1 1.349(9) .
N3 C2 1.377(8) .
N3 C3 1.444(8) .
N4 C1 1.311(8) .
C10 C11 1.375(10) .
C10 H10 0.9500 .
C7 C6 1.391(11) .
C7 C8 1.397(10) .
C7 H7 0.9500 .
C4 C3 1.358(10) .
C4 C5 1.387(9) .
C4 H4 0.9500 .
C12 C13 1.368(11) .
C12 C11 1.410(10) .
C12 H12 0.9500 .
C3 C8 1.398(10) .
C18 C19 1.381(10) .
C18 H18 0.9500 .
C5 C6 1.387(11) .
C5 H5 0.9500 .
C8 H8 0.9500 .
C13 C14 1.395(10) .
C13 H13 0.9500 .
C1 H1C 0.9500 .
C11 H11 0.9500 .
C14 H14 0.9500 .
C19 C20 1.394(10) .
C19 H19 0.9500 .
C6 H6 0.9500 .
C20 H20 0.9500 .

loop_
_geom_torsion_atom_site_label_1
_geom_torsion_atom_site_label_2
_geom_torsion_atom_site_label_3
_geom_torsion_atom_site_label_4
_geom_torsion
_geom_torsion_site_symmetry_1
_geom_torsion_site_symmetry_2
_geom_torsion_site_symmetry_3
_geom_torsion_site_symmetry_4
C16 C15 N1 C2 0.3(12) . . . .
C20 C15 N1 C2 178.8(7) . . . .
C18 C17 C16 C15 -0.5(13) . . . .
C20 C15 C16 C17 0.3(12) . . . .
N1 C15 C16 C17 178.7(7) . . . .
C2 N2 N4 C1 0.1(9) . . . .
C2 N2 N4 C9 179.9(6) . . . .
C14 C9 N4 C1 -172.7(8) . . . .
C10 C9 N4 C1 6.8(12) . . . .
C14 C9 N4 N2 7.5(10) . . . .
C10 C9 N4 N2 -173.0(7) . . . .
C14 C9 C10 C11 -1.2(12) . . . .
N4 C9 C10 C11 179.3(7) . . . .
C5 C4 C3 C8 1.8(12) . . . .
C5 C4 C3 N3 177.9(7) . . . .
C1 N3 C3 C4 -122.7(8) . . . .
C2 N3 C3 C4 55.4(11) . . . .
C1 N3 C3 C8 53.6(10) . . . .
C2 N3 C3 C8 -128.3(8) . . . .
C16 C17 C18 C19 2.4(13) . . . .
C3 C4 C5 C6 0.0(13) . . . .
C6 C7 C8 C3 -0.7(12) . . . .
C4 C3 C8 C7 -1.4(11) . . . .
N3 C3 C8 C7 -177.6(7) . . . .
C11 C12 C13 C14 -1.2(13) . . . .
N4 N2 C2 N1 177.3(8) . . . .
N4 N2 C2 N3 -1.1(8) . . . .
C15 N1 C2 N2 -0.9(13) . . . .
C15 N1 C2 N3 177.4(7) . . . .
C1 N3 C2 N2 1.7(9) . . . .
C3 N3 C2 N2 -176.6(7) . . . .
C1 N3 C2 N1 -176.8(7) . . . .
C3 N3 C2 N1 4.8(12) . . . .
N2 N4 C1 N3 0.9(9) . . . .
C9 N4 C1 N3 -178.8(7) . . . .
C2 N3 C1 N4 -1.6(8) . . . .
C3 N3 C1 N4 176.9(7) . . . .
C9 C10 C11 C12 -1.8(12) . . . .
C13 C12 C11 C10 3.0(12) . . . .
C10 C9 C14 C13 2.9(12) . . . .
N4 C9 C14 C13 -177.6(7) . . . .
C12 C13 C14 C9 -1.7(13) . . . .
C17 C18 C19 C20 -4.0(12) . . . .
C4 C5 C6 C7 -2.1(13) . . . .
C8 C7 C6 C5 2.5(13) . . . .
C18 C19 C20 C15 3.9(12) . . . .
C16 C15 C20 C19 -1.9(12) . . . .
N1 C15 C20 C19 179.5(7) . . . .
